data_2238777
loop_
_publ_author_name
'Schulze, Mathias'
'Seichter, Wilhelm'
'Weber, Edwin'

_publ_section_title
;
 (<i>E</i>)-2-[2-(3-Nitrophenyl)ethenyl]quinolin-8-ol
;
_journal_issue 11
_journal_name_full 'Acta Crystallographica Section E'
_journal_page_first o1651
_journal_page_last o1652
_journal_paper_doi 10.1107/S1600536813027815
_journal_volume 69
_journal_year 2013
_chemical_formula_iupac 'C17 H12 N2 O3'
_chemical_formula_moiety 'C17 H12 N2 O3'
_chemical_formula_sum 'C17 H12 N2 O3'
_chemical_formula_weight 292.29
_chemical_name_systematic
;
(<i>E</i>)-2-[2-(3-Nitrophenyl)ethenyl]quinolin-8-ol
;
_space_group_IT_number 14
_symmetry_cell_setting monoclinic
_symmetry_space_group_name_Hall '-P 2ybc'
_symmetry_space_group_name_H-M 'P 1 21/c 1'
_atom_sites_solution_hydrogens geom
_atom_sites_solution_primary direct
_atom_sites_solution_secondary difmap
_audit_creation_method SHELXL-97
_cell_angle_alpha 90.00
_cell_angle_beta 109.255(2)
_cell_angle_gamma 90.00
_cell_formula_units_Z 4
_cell_length_a 20.3346(7)
_cell_length_b 4.71670(10)
_cell_length_c 15.5674(6)
_cell_measurement_reflns_used 6524
_cell_measurement_temperature 298(2)
_cell_measurement_theta_max 24.81
_cell_measurement_theta_min 2.62
_cell_volume 1409.58(8)
_computing_cell_refinement 'SAINT-NT (Bruker, 2007)'
_computing_data_collection 'SMART (Bruker, 2007)'
_computing_data_reduction 'SAINT-NT (Bruker, 2007)'
_computing_molecular_graphics 'ORTEP-3 for Windows (Farrugia, 2012)'
_computing_publication_material 'SHELXTL (Sheldrick, 2008)'
_computing_structure_refinement 'SHELXL97 (Sheldrick, 2008)'
_computing_structure_solution 'SHELXS97 (Sheldrick, 2008)'
_diffrn_ambient_temperature 298(2)
_diffrn_measured_fraction_theta_full 0.998
_diffrn_measured_fraction_theta_max 0.998
_diffrn_measurement_device_type 'Bruker X8 APEXII CCD detector'
_diffrn_measurement_method 'phi and omega scans'
_diffrn_radiation_monochromator graphite
_diffrn_radiation_source 'fine-focus sealed tube'
_diffrn_radiation_type MoK\a
_diffrn_radiation_wavelength 0.71073
_diffrn_reflns_av_R_equivalents 0.0283
_diffrn_reflns_av_sigmaI/netI 0.0175
_diffrn_reflns_limit_h_max 24
_diffrn_reflns_limit_h_min -24
_diffrn_reflns_limit_k_max 5
_diffrn_reflns_limit_k_min -4
_diffrn_reflns_limit_l_max 18
_diffrn_reflns_limit_l_min -18
_diffrn_reflns_number 22418
_diffrn_reflns_theta_full 25.60
_diffrn_reflns_theta_max 25.60
_diffrn_reflns_theta_min 2.77
_exptl_absorpt_coefficient_mu 0.096
_exptl_absorpt_correction_T_max 0.9942
_exptl_absorpt_correction_T_min 0.9498
_exptl_absorpt_correction_type multi-scan
_exptl_absorpt_process_details '(SADABS; Bruker, 2007)'
_exptl_crystal_colour colourless
_exptl_crystal_density_diffrn 1.377
_exptl_crystal_density_method 'not measured'
_exptl_crystal_description plate
_exptl_crystal_F_000 608
_exptl_crystal_size_max 0.54
_exptl_crystal_size_mid 0.24
_exptl_crystal_size_min 0.06
_refine_diff_density_max 0.419
_refine_diff_density_min -0.239
_refine_ls_extinction_method none
_refine_ls_goodness_of_fit_ref 1.034
_refine_ls_hydrogen_treatment constr
_refine_ls_matrix_type full
_refine_ls_number_parameters 200
_refine_ls_number_reflns 2655
_refine_ls_number_restraints 0
_refine_ls_restrained_S_all 1.034
_refine_ls_R_factor_all 0.0946
_refine_ls_R_factor_gt 0.0654
_refine_ls_shift/su_max 0.000
_refine_ls_shift/su_mean 0.000
_refine_ls_structure_factor_coef Fsqd
_refine_ls_weighting_details 'calc w=1/[\s^2^(Fo^2^)+(0.1192P)^2^+0.8405P] where P=(Fo^2^+2Fc^2^)/3'
_refine_ls_weighting_scheme calc
_refine_ls_wR_factor_gt 0.1822
_refine_ls_wR_factor_ref 0.2255
_reflns_number_gt 1768
_reflns_number_total 2655
_reflns_threshold_expression I>2sigma(I)
_cod_data_source_file rn2119.cif
_cod_data_source_block I
_cod_original_sg_symbol_H-M 'P 21/c'
_cod_database_code 2238777

loop_
_symmetry_equiv_pos_as_xyz
'x, y, z'
'-x, y+1/2, -z+1/2'
'-x, -y, -z'
'x, -y-1/2, z-1/2'

loop_
_atom_site_type_symbol
_atom_site_label
_atom_site_fract_x
_atom_site_fract_y
_atom_site_fract_z
_atom_site_U_iso_or_equiv
_atom_site_adp_type
_atom_site_calc_flag
_atom_site_refinement_flags
_atom_site_occupancy
_atom_site_symmetry_multiplicity
O O1 0.27846(16) 0.0783(7) 0.15082(15) 0.1029(10) Uani d . 1 1
H H1 0.2582 0.1861 0.1750 0.154 Uiso calc R 1 1
O O2 0.14581(19) 1.0322(8) 0.62596(19) 0.1228(12) Uani d . 1 1
O O3 0.0587(2) 1.2936(9) 0.5668(2) 0.1474(16) Uani d . 1 1
N N2 0.10391(17) 1.1402(7) 0.5616(2) 0.0830(9) Uani d . 1 1
C C1 0.33187(19) -0.0492(8) 0.2157(2) 0.0714(9) Uani d . 1 1
C C2 0.3740(2) -0.2379(8) 0.1950(3) 0.0846(11) Uani d . 1 1
H H2 0.3665 -0.2812 0.1342 0.101 Uiso calc R 1 1
C C3 0.4278(2) -0.3683(8) 0.2610(3) 0.0865(11) Uani d . 1 1
H H3 0.4555 -0.4993 0.2444 0.104 Uiso calc R 1 1
C C4 0.44097(17) -0.3063(7) 0.3524(3) 0.0744(9) Uani d . 1 1
H H4 0.4776 -0.3938 0.3969 0.089 Uiso calc R 1 1
C C5 0.39863(14) -0.1111(6) 0.3769(2) 0.0566(7) Uani d . 1 1
C C6 0.40520(16) -0.0303(6) 0.4665(2) 0.0616(8) Uani d . 1 1
H H6 0.4400 -0.1100 0.5153 0.074 Uiso calc R 1 1
C C7 0.36152(15) 0.1611(6) 0.48187(18) 0.0565(7) Uani d . 1 1
H H7 0.3666 0.2139 0.5413 0.068 Uiso calc R 1 1
C C8 0.30746(14) 0.2841(6) 0.40839(16) 0.0489(7) Uani d . 1 1
N N1 0.29937(12) 0.2128(5) 0.32357(14) 0.0517(6) Uani d . 1 1
C C9 0.34298(14) 0.0229(6) 0.30808(17) 0.0517(7) Uani d . 1 1
C C10 0.26019(14) 0.4869(6) 0.42662(17) 0.0501(7) Uani d . 1 1
H H10 0.2641 0.5191 0.4870 0.060 Uiso calc R 1 1
C C11 0.21158(14) 0.6305(6) 0.36290(17) 0.0519(7) Uani d . 1 1
H H11 0.2087 0.5966 0.3029 0.062 Uiso calc R 1 1
C C12 0.16274(13) 0.8338(6) 0.37686(17) 0.0488(6) Uani d . 1 1
C C13 0.15702(14) 0.8923(6) 0.46277(17) 0.0547(7) Uani d . 1 1
H H13 0.1858 0.8007 0.5144 0.066 Uiso calc R 1 1
C C14 0.10879(15) 1.0851(7) 0.4697(2) 0.0602(7) Uani d . 1 1
C C15 0.06455(16) 1.2257(7) 0.3969(2) 0.0671(8) Uani d . 1 1
H H15 0.0317 1.3532 0.4036 0.081 Uiso calc R 1 1
C C16 0.07075(16) 1.1703(7) 0.3126(2) 0.0664(8) Uani d . 1 1
H H16 0.0421 1.2653 0.2617 0.080 Uiso calc R 1 1
C C17 0.11795(15) 0.9795(6) 0.30281(18) 0.0577(7) Uani d . 1 1
H H17 0.1204 0.9455 0.2451 0.069 Uiso calc R 1 1

loop_
_atom_site_aniso_label
_atom_site_aniso_U_11
_atom_site_aniso_U_22
_atom_site_aniso_U_33
_atom_site_aniso_U_12
_atom_site_aniso_U_13
_atom_site_aniso_U_23
O1 0.130(2) 0.125(2) 0.0489(13) 0.0300(19) 0.0224(14) -0.0120(14)
O2 0.145(3) 0.165(3) 0.0645(16) 0.054(2) 0.0430(18) 0.0067(18)
O3 0.154(3) 0.200(4) 0.101(2) 0.091(3) 0.058(2) -0.015(2)
N2 0.088(2) 0.100(2) 0.0637(18) 0.0185(19) 0.0287(16) -0.0100(17)
C1 0.086(2) 0.076(2) 0.0586(18) -0.0004(18) 0.0330(17) -0.0096(16)
C2 0.109(3) 0.080(2) 0.080(2) 0.000(2) 0.051(2) -0.0205(19)
C3 0.094(3) 0.061(2) 0.128(3) -0.0008(19) 0.068(3) -0.019(2)
C4 0.0660(19) 0.0581(18) 0.105(3) 0.0024(15) 0.0357(18) 0.0008(18)
C5 0.0559(15) 0.0470(15) 0.0735(19) -0.0086(13) 0.0305(14) -0.0034(13)
C6 0.0623(17) 0.0632(17) 0.0550(16) -0.0050(15) 0.0138(14) 0.0103(14)
C7 0.0643(17) 0.0605(16) 0.0432(14) -0.0020(14) 0.0157(12) 0.0030(13)
C8 0.0577(15) 0.0509(14) 0.0379(13) -0.0130(12) 0.0155(11) 0.0006(11)
N1 0.0581(13) 0.0520(12) 0.0461(12) -0.0026(11) 0.0187(10) -0.0005(10)
C9 0.0590(16) 0.0519(15) 0.0479(14) -0.0108(13) 0.0226(13) -0.0018(12)
C10 0.0565(15) 0.0559(15) 0.0389(13) -0.0047(12) 0.0170(12) -0.0016(11)
C11 0.0623(15) 0.0545(15) 0.0370(12) -0.0124(13) 0.0139(12) -0.0015(12)
C12 0.0520(14) 0.0475(14) 0.0474(14) -0.0085(12) 0.0174(11) -0.0020(11)
C13 0.0598(16) 0.0580(16) 0.0425(14) -0.0071(13) 0.0117(12) 0.0031(12)
C14 0.0607(16) 0.0646(17) 0.0587(17) 0.0003(14) 0.0242(14) -0.0087(14)
C15 0.0585(17) 0.0667(19) 0.071(2) 0.0029(15) 0.0138(15) -0.0071(16)
C16 0.0622(17) 0.0694(19) 0.0592(18) 0.0031(16) 0.0085(14) -0.0013(15)
C17 0.0622(16) 0.0618(17) 0.0430(14) -0.0091(14) 0.0094(13) 0.0013(13)

loop_
_atom_type_symbol
_atom_type_description
_atom_type_scat_dispersion_real
_atom_type_scat_dispersion_imag
_atom_type_scat_source
C C 0.0033 0.0016 'International Tables Vol C Tables 4.2.6.8 and 6.1.1.4'
H H 0.0000 0.0000 'International Tables Vol C Tables 4.2.6.8 and 6.1.1.4'
N N 0.0061 0.0033 'International Tables Vol C Tables 4.2.6.8 and 6.1.1.4'
O O 0.0106 0.0060 'International Tables Vol C Tables 4.2.6.8 and 6.1.1.4'

loop_
_geom_angle_atom_site_label_1
_geom_angle_atom_site_label_2
_geom_angle_atom_site_label_3
_geom_angle
C1 O1 H1 109.5
O3 N2 O2 123.6(3)
O3 N2 C14 117.9(3)
O2 N2 C14 118.5(3)
C2 C1 O1 122.1(3)
C2 C1 C9 120.0(3)
O1 C1 C9 118.0(3)
C1 C2 C3 121.9(3)
C1 C2 H2 119.1
C3 C2 H2 119.1
C2 C3 C4 120.6(3)
C2 C3 H3 119.7
C4 C3 H3 119.7
C3 C4 C5 119.3(3)
C3 C4 H4 120.3
C5 C4 H4 120.3
C4 C5 C6 125.6(3)
C4 C5 C9 119.7(3)
C6 C5 C9 114.6(3)
C7 C6 C5 120.4(3)
C7 C6 H6 119.8
C5 C6 H6 119.8
C6 C7 C8 120.8(3)
C6 C7 H7 119.6
C8 C7 H7 119.6
N1 C8 C7 120.6(3)
N1 C8 C10 119.5(2)
C7 C8 C10 119.9(2)
C8 N1 C9 118.7(2)
N1 C9 C1 116.7(3)
N1 C9 C5 124.8(2)
C1 C9 C5 118.5(3)
C11 C10 C8 124.6(2)
C11 C10 H10 117.7
C8 C10 H10 117.7
C10 C11 C12 127.1(2)
C10 C11 H11 116.5
C12 C11 H11 116.5
C17 C12 C13 117.0(3)
C17 C12 C11 119.8(2)
C13 C12 C11 123.3(2)
C14 C13 C12 119.5(3)
C14 C13 H13 120.3
C12 C13 H13 120.3
C15 C14 C13 123.4(3)
C15 C14 N2 118.6(3)
C13 C14 N2 118.0(3)
C14 C15 C16 117.0(3)
C14 C15 H15 121.5
C16 C15 H15 121.5
C17 C16 C15 121.3(3)
C17 C16 H16 119.3
C15 C16 H16 119.3
C16 C17 C12 121.8(3)
C16 C17 H17 119.1
C12 C17 H17 119.1

loop_
_geom_bond_atom_site_label_1
_geom_bond_atom_site_label_2
_geom_bond_distance
O1 C1 1.356(4)
O1 H1 0.8200
O2 N2 1.195(4)
O3 N2 1.194(4)
N2 C14 1.488(4)
C1 C2 1.346(5)
C1 C9 1.421(4)
C2 C3 1.375(6)
C2 H2 0.9300
C3 C4 1.390(5)
C3 H3 0.9300
C4 C5 1.396(4)
C4 H4 0.9300
C5 C6 1.410(4)
C5 C9 1.424(4)
C6 C7 1.342(4)
C6 H6 0.9300
C7 C8 1.423(4)
C7 H7 0.9300
C8 N1 1.319(3)
C8 C10 1.449(4)
N1 C9 1.337(3)
C10 C11 1.332(4)
C10 H10 0.9300
C11 C12 1.447(4)
C11 H11 0.9300
C12 C17 1.392(4)
C12 C13 1.408(4)
C13 C14 1.368(4)
C13 H13 0.9300
C14 C15 1.365(4)
C15 C16 1.384(4)
C15 H15 0.9300
C16 C17 1.361(4)
C16 H16 0.9300
C17 H17 0.9300

loop_
_geom_hbond_atom_site_label_D
_geom_hbond_atom_site_label_H
_geom_hbond_atom_site_label_A
_geom_hbond_site_symmetry_A
_geom_hbond_distance_DH
_geom_hbond_distance_HA
_geom_hbond_distance_DA
_geom_hbond_angle_DHA
O1 H1 N1 1_555 0.82 2.19 2.657(3) 116.5
O1 H1 O2 4_575 0.82 2.53 3.180(5) 136.6
C10 H10 O1 4_566 0.93 2.51 3.400(3) 160.0
C11 H11 N1 1_555 0.93 2.53 2.857(4) 101.2

loop_
_geom_torsion_atom_site_label_1
_geom_torsion_atom_site_label_2
_geom_torsion_atom_site_label_3
_geom_torsion_atom_site_label_4
_geom_torsion
O1 C1 C2 C3 -179.5(4)
C9 C1 C2 C3 0.8(6)
C1 C2 C3 C4 -0.7(6)
C2 C3 C4 C5 0.5(5)
C3 C4 C5 C6 179.2(3)
C3 C4 C5 C9 -0.4(4)
C4 C5 C6 C7 179.7(3)
C9 C5 C6 C7 -0.7(4)
C5 C6 C7 C8 0.6(4)
C6 C7 C8 N1 -0.2(4)
C6 C7 C8 C10 179.0(2)
C7 C8 N1 C9 0.0(4)
C10 C8 N1 C9 -179.2(2)
C8 N1 C9 C1 179.4(2)
C8 N1 C9 C5 -0.1(4)
C2 C1 C9 N1 179.6(3)
O1 C1 C9 N1 0.0(4)
C2 C1 C9 C5 -0.7(5)
O1 C1 C9 C5 179.6(3)
C4 C5 C9 N1 -179.9(3)
C6 C5 C9 N1 0.5(4)
C4 C5 C9 C1 0.5(4)
C6 C5 C9 C1 -179.1(3)
N1 C8 C10 C11 -6.3(4)
C7 C8 C10 C11 174.4(3)
C8 C10 C11 C12 179.6(2)
C10 C11 C12 C17 175.9(3)
C10 C11 C12 C13 -4.9(4)
C17 C12 C13 C14 0.1(4)
C11 C12 C13 C14 -179.2(2)
C12 C13 C14 C15 0.5(4)
C12 C13 C14 N2 179.6(3)
O3 N2 C14 C15 4.2(5)
O2 N2 C14 C15 -174.8(4)
O3 N2 C14 C13 -175.0(4)
O2 N2 C14 C13 6.0(5)
C13 C14 C15 C16 -1.2(5)
N2 C14 C15 C16 179.7(3)
C14 C15 C16 C17 1.3(5)
C15 C16 C17 C12 -0.8(5)
C13 C12 C17 C16 0.1(4)
C11 C12 C17 C16 179.3(3)
